data_7713652
loop_
_publ_author_name
'Ding, Shunan'
'Zhou, Qi'
'Ren, Guojian'
'Yang, Yonghang'
'Wang, Cong'
'che, guang'
'Li, Meiling'
'He, Danfeng'
'Pan, Qinhe'

_publ_section_title
;
 Single-phase white fluorescence and antibiotic detection of lanthanide
 metal-organic framework
;
_journal_name_full 'Dalton Transactions'
_journal_paper_doi 10.1039/D3DT01830J
_journal_year 2023
_chemical_formula_moiety 'C21 H16 La N O8, 3(H2 O), C3 H7 N O'
_chemical_formula_sum 'C24 H29 La N2 O12'
_chemical_formula_weight 676.40
_space_group_crystal_system monoclinic
_space_group_IT_number 14
_space_group_name_Hall '-P 2yn'
_space_group_name_H-M_alt 'P 1 21/n 1'
_atom_sites_solution_hydrogens mixed
_atom_sites_solution_primary dual
_audit_creation_date 2022-12-12
_audit_creation_method
;
Olex2 1.5
(compiled 2022.04.07 svn.rca3783a0 for OlexSys, GUI svn.r6498)
;
_audit_update_record
;
2022-12-12 deposited with the CCDC.	2023-08-03 downloaded from the CCDC.
;
_cell_angle_alpha 90
_cell_angle_beta 96.1790(10)
_cell_angle_gamma 90
_cell_formula_units_Z 4
_cell_length_a 9.3685(3)
_cell_length_b 12.8587(4)
_cell_length_c 24.1274(7)
_cell_measurement_reflns_used 9945
_cell_measurement_temperature 150.00
_cell_measurement_theta_max 75.033
_cell_measurement_theta_min 3.901
_cell_volume 2889.66(15)
_computing_cell_refinement 'SAINT V8.40A (Bruker, 2019)'
_computing_data_reduction 'SAINT V8.40A (Bruker, 2019)'
_computing_molecular_graphics 'Olex2 1.5 (Dolomanov et al., 2009)'
_computing_publication_material 'Olex2 1.5 (Dolomanov et al., 2009)'
_computing_structure_refinement 'SHELXL 2018/3 (Sheldrick, 2015)'
_computing_structure_solution 'SHELXT 2018/2 (Sheldrick, 2018)'
_diffrn_ambient_temperature 150.00
_diffrn_measured_fraction_theta_full 0.999
_diffrn_measured_fraction_theta_max 0.999
_diffrn_measurement_device_type 'CCD area detector'
_diffrn_measurement_method 'phi and omega scans'
_diffrn_radiation_monochromator graphite
_diffrn_radiation_type CuK\a
_diffrn_radiation_wavelength 1.54178
_diffrn_reflns_av_R_equivalents 0.0390
_diffrn_reflns_av_unetI/netI 0.0412
_diffrn_reflns_Laue_measured_fraction_full 0.999
_diffrn_reflns_Laue_measured_fraction_max 0.999
_diffrn_reflns_limit_h_max 11
_diffrn_reflns_limit_h_min -9
_diffrn_reflns_limit_k_max 15
_diffrn_reflns_limit_k_min -15
_diffrn_reflns_limit_l_max 28
_diffrn_reflns_limit_l_min -28
_diffrn_reflns_number 20078
_diffrn_reflns_point_group_measured_fraction_full 0.999
_diffrn_reflns_point_group_measured_fraction_max 0.999
_diffrn_reflns_theta_full 65.059
_diffrn_reflns_theta_max 65.059
_diffrn_reflns_theta_min 3.900
_diffrn_source_current 1.0
_diffrn_source_power 0.05
_diffrn_source_voltage 50.0
_diffrn_standards_number 0
_exptl_absorpt_coefficient_mu 11.970
_exptl_absorpt_correction_T_max 0.0872
_exptl_absorpt_correction_T_min 0.0091
_exptl_absorpt_correction_type none
_exptl_absorpt_process_details
;
SADABS-2016/2 (Bruker,2016/2) was used for absorption correction.
wR2(int) was 0.1258 before and 0.0599 after correction.
The Ratio of minimum to maximum transmission is 0.1044.
The \l/2 correction factor is Not present.
;
_exptl_crystal_colour colourless
_exptl_crystal_colour_primary colourless
_exptl_crystal_density_diffrn 1.555
_exptl_crystal_description needle
_exptl_crystal_F_000 1360
_exptl_crystal_size_max 0.12
_exptl_crystal_size_mid 0.11
_exptl_crystal_size_min 0.1
_refine_diff_density_max 1.956
_refine_diff_density_min -1.977
_refine_diff_density_rms 0.185
_refine_ls_extinction_method none
_refine_ls_goodness_of_fit_ref 1.097
_refine_ls_hydrogen_treatment constr
_refine_ls_matrix_type full
_refine_ls_number_parameters 307
_refine_ls_number_reflns 4910
_refine_ls_number_restraints 55
_refine_ls_restrained_S_all 1.094
_refine_ls_R_factor_all 0.0691
_refine_ls_R_factor_gt 0.0669
_refine_ls_shift/su_max 0.001
_refine_ls_shift/su_mean 0.000
_refine_ls_structure_factor_coef Fsqd
_refine_ls_weighting_details 'w=1/[\s^2^(Fo^2^)+(0.1396P)^2^+1.8500P] where P=(Fo^2^+2Fc^2^)/3'
_refine_ls_weighting_scheme calc
_refine_ls_wR_factor_gt 0.1812
_refine_ls_wR_factor_ref 0.1854
_reflns_Friedel_coverage 0.000
_reflns_number_gt 4501
_reflns_number_total 4910
_reflns_threshold_expression 'I > 2\s(I)'
_cod_data_source_file d3dt01830j2.cif
_cod_data_source_block HNU-84
_cod_database_code 7713652
_shelx_shelxl_version_number 2018/3
_shelx_space_group_comment
;
The symmetry employed for this shelxl refinement is uniquely defined
by the following loop, which should always be used as a source of
symmetry information in preference to the above space-group names.
They are only intended as comments.
;
_shelx_estimated_absorpt_t_max 0.381
_shelx_estimated_absorpt_t_min 0.328
_olex2_refinement_description
;
1. Fixed Uiso
 At 1.2 times of:
  All C(H) groups
 At 1.5 times of:
  All C(H,H,H) groups, All O(H,H) groups
2. Restrained distances
 La01-H00C \\sim La01-H00D
 with sigma of 0.02
3. Uiso/Uaniso restraints and constraints
Uanis(O1) \\sim Ueq, Uanis(O00F) \\sim Ueq, Uanis(C012) \\sim Ueq, Uanis(C011)
\\sim Ueq, Uanis(C013) \\sim Ueq: with sigma of 0.001 and sigma for terminal
atoms of 0.002
Uanis(O00A) \\sim Ueq: with sigma of 0.001 and sigma for terminal atoms of 0.002
Uanis(O1) \\sim Ueq, Uanis(O00A) \\sim Ueq, Uanis(O009) \\sim Ueq, Uanis(O007)
\\sim Ueq, Uanis(O006) \\sim Ueq, Uanis(O00F) \\sim Ueq: with sigma of 0.001
and sigma for terminal atoms of 0.002
Uanis(O002) = Uanis(O003) = Uanis(O004) = Uanis(O005) = Uanis(O006) =
Uanis(O007) = Uanis(O008) = Uanis(O009) = Uanis(O00F) = Uanis(O1) = Uanis(O12)
4.a Free rotating group:
 O007(H00C,H00D), O00A(H00E,H00F), O1(H1A,H1B), O12(H12A,H12B)
4.b Rotating group:
 O006(H00A,H00B)
4.c Aromatic/amide H refined with riding coordinates:
 C00I(H00I), C00M(H00M), C00O(H00O), C00P(H00P), C00R(H00R), C00S(H00S),
 C00U(H00U), C00W(H00W), C00X(H00X), C00Y(H00Y), C00Z(H00Z), C010(H010),
 C011(H011)
4.d Idealised Me refined as rotating group:
 C012(H01A,H01B,H01C), C013(H01D,H01E,H01F)
;
_olex2_submission_special_instructions 'No special instructions were received'

loop_
_space_group_symop_operation_xyz
'x, y, z'
'-x+1/2, y+1/2, -z+1/2'
'-x, -y, -z'
'x-1/2, -y-1/2, z-1/2'

loop_
_atom_site_label
_atom_site_type_symbol
_atom_site_fract_x
_atom_site_fract_y
_atom_site_fract_z
_atom_site_U_iso_or_equiv
_atom_site_adp_type
_atom_site_occupancy
_atom_site_site_symmetry_order
_atom_site_calc_flag
_atom_site_refinement_flags_posn
_atom_site_refinement_flags_adp
_atom_site_refinement_flags_occupancy
_atom_site_disorder_assembly
_atom_site_disorder_group
La01 La 0.26324(3) 0.52093(2) 0.47979(2) 0.0418(2) Uani 1 1 d D . . . .
O002 O 0.4580(5) 1.3958(4) 0.52060(18) 0.0574(4) Uani 1 1 d . . . . .
O003 O 0.1488(5) 1.0939(4) 0.92214(18) 0.0574(4) Uani 1 1 d . . . . .
O004 O 0.0739(5) 0.6407(4) 0.49533(18) 0.0574(4) Uani 1 1 d . . . . .
O005 O -0.1147(5) 0.6311(4) 0.54319(18) 0.0574(4) Uani 1 1 d . . . . .
O006 O 0.0860(5) 0.5580(4) 0.38831(19) 0.0574(4) Uani 1 1 d . U . . .
H00A H -0.004302 0.547295 0.394874 0.086 Uiso 1 1 d R U . . .
H00B H 0.099909 0.511769 0.362164 0.086 Uiso 1 1 d R U . . .
O007 O 0.3706(5) 0.4487(4) 0.39623(19) 0.0574(4) Uani 1 1 d G U . . .
H00C H 0.444981 0.408023 0.396535 0.086 Uiso 1 1 d DG U . . .
H00D H 0.352205 0.467402 0.361554 0.086 Uiso 1 1 d DG U . . .
O008 O 0.3177(6) 0.9735(3) 0.9240(2) 0.0574(4) Uani 1 1 d . . . . .
O009 O 0.6454(5) 1.3152(4) 0.56236(18) 0.0574(4) Uani 1 1 d . U . . .
O00A O 0.8566(6) 1.2239(5) 0.6379(2) 0.0736(13) Uani 1 1 d G U . . .
H00E H 0.816713 1.208617 0.604626 0.110 Uiso 1 1 d G U . . .
H00F H 0.859189 1.291480 0.638502 0.110 Uiso 1 1 d G U . . .
N00C N 0.1839(6) 1.0317(4) 0.6601(2) 0.0486(12) Uani 1 1 d . . . . .
C00D C 0.2131(7) 1.0313(5) 0.8351(3) 0.0478(14) Uani 1 1 d . . . . .
C00E C 0.0008(6) 0.6725(5) 0.5329(2) 0.0456(12) Uani 1 1 d . . . . .
O00F O 0.3337(5) 0.0758(4) 0.2984(2) 0.0574(4) Uani 1 1 d . U . . .
C00G C 0.0509(6) 0.7646(5) 0.5664(2) 0.0476(12) Uani 1 1 d . . . . .
C00H C 0.1415(7) 0.9413(5) 0.6289(2) 0.0483(13) Uani 1 1 d . . . . .
C00I C 0.1597(7) 0.8278(5) 0.5503(2) 0.0499(13) Uani 1 1 d . . . . .
H00I H 0.204150 0.810723 0.517929 0.060 Uiso 1 1 calc R U . . .
C00J C 0.5112(6) 1.3262(5) 0.5537(2) 0.0454(12) Uani 1 1 d . . . . .
C00K C 0.2597(7) 1.1106(5) 0.6356(2) 0.0470(12) Uani 1 1 d . . . . .
N00L N 0.3354(9) 0.0721(6) 0.3926(3) 0.0783(19) Uani 1 1 d . . . . .
C00M C 0.0360(7) 0.8755(5) 0.6461(2) 0.0525(14) Uani 1 1 d . . . . .
H00M H -0.005631 0.890405 0.679426 0.063 Uiso 1 1 calc R U . . .
C00N C 0.2277(7) 1.0335(4) 0.8970(3) 0.0445(13) Uani 1 1 d . . . . .
C00O C -0.0076(7) 0.7896(5) 0.6151(2) 0.0506(13) Uani 1 1 d . . . . .
H00O H -0.079833 0.745984 0.627346 0.061 Uiso 1 1 calc R U . . .
C00P C 0.3937(7) 1.1417(5) 0.6609(2) 0.0532(14) Uani 1 1 d . . . . .
H00P H 0.430065 1.114001 0.696086 0.064 Uiso 1 1 calc R U . . .
C00Q C 0.4197(7) 1.2562(5) 0.5835(2) 0.0485(13) Uani 1 1 d . . . . .
C00R C 0.4736(7) 1.2134(5) 0.6344(2) 0.0530(14) Uani 1 1 d . . . . .
H00R H 0.565918 1.233348 0.651124 0.064 Uiso 1 1 calc R U . . .
C00S C 0.2558(7) 0.9440(5) 0.8072(2) 0.0496(13) Uani 1 1 d . . . . .
H00S H 0.293218 0.885276 0.827816 0.060 Uiso 1 1 calc R U . . .
C00U C 0.1572(7) 1.1164(5) 0.8045(2) 0.0528(13) Uani 1 1 d . . . . .
H00U H 0.127009 1.176621 0.822908 0.063 Uiso 1 1 calc R U . . .
C00V C 0.1903(8) 1.0287(5) 0.7201(3) 0.0476(14) Uani 1 1 d . . . . .
C00W C 0.2815(6) 1.2295(5) 0.5605(2) 0.0492(13) Uani 1 1 d . . . . .
H00W H 0.241786 1.260990 0.526672 0.059 Uiso 1 1 calc R U . . .
C00X C 0.2039(7) 0.9148(5) 0.5807(3) 0.0529(14) Uani 1 1 d . . . . .
H00X H 0.277585 0.957431 0.568763 0.063 Uiso 1 1 calc R U . . .
C00Y C 0.2442(7) 0.9421(5) 0.7498(3) 0.0497(13) Uani 1 1 d . . . . .
H00Y H 0.272813 0.882209 0.730760 0.060 Uiso 1 1 calc R U . . .
C00Z C 0.2028(7) 1.1581(5) 0.5865(3) 0.0518(14) Uani 1 1 d . . . . .
H00Z H 0.108373 1.140987 0.570751 0.062 Uiso 1 1 calc R U . . .
C010 C 0.1463(7) 1.1121(5) 0.7472(2) 0.0505(13) Uani 1 1 d . . . . .
H010 H 0.106641 1.169725 0.726222 0.061 Uiso 1 1 calc R U . . .
C011 C 0.3072(12) 0.0339(8) 0.3415(5) 0.081(3) Uani 1 1 d . U . . .
H011 H 0.262020 -0.032292 0.338155 0.097 Uiso 1 1 calc R U . . .
C012 C 0.4012(12) 0.1737(9) 0.4036(4) 0.095(3) Uani 1 1 d . U . . .
H01A H 0.427756 0.203253 0.368660 0.143 Uiso 1 1 calc R U . . .
H01B H 0.487284 0.166276 0.430165 0.143 Uiso 1 1 calc R U . . .
H01C H 0.332755 0.220034 0.419229 0.143 Uiso 1 1 calc R U . . .
C013 C 0.2870(16) 0.0166(10) 0.4394(6) 0.108(4) Uani 1 1 d . U . . .
H01D H 0.242826 -0.049367 0.426363 0.162 Uiso 1 1 calc R U . . .
H01E H 0.216240 0.058879 0.456333 0.162 Uiso 1 1 calc R U . . .
H01F H 0.369050 0.002579 0.467117 0.162 Uiso 1 1 calc R U . . .
O1 O 0.2638(5) 0.2709(3) 0.24790(17) 0.0574(4) Uani 1 1 d G U . . .
H1A H 0.233142 0.208311 0.253362 0.086 Uiso 1 1 d G U . . .
H1B H 0.309586 0.265526 0.218516 0.086 Uiso 1 1 d G U . . .
O12 O 0.1928(5) 0.4518(4) 0.2978(2) 0.0574(4) Uani 1 1 d G . . . .
H12A H 0.186505 0.497432 0.271042 0.086 Uiso 1 1 d G U . . .
H12B H 0.231452 0.397570 0.283877 0.086 Uiso 1 1 d G U . . .

loop_
_atom_site_aniso_label
_atom_site_aniso_U_11
_atom_site_aniso_U_22
_atom_site_aniso_U_33
_atom_site_aniso_U_23
_atom_site_aniso_U_13
_atom_site_aniso_U_12
La01 0.0410(3) 0.0435(3) 0.0409(3) 0.00027(10) 0.00488(16) -0.00262(11)
O002 0.0581(6) 0.0587(6) 0.0557(6) 0.0002(5) 0.0067(5) 0.0003(5)
O003 0.0581(6) 0.0587(6) 0.0557(6) 0.0002(5) 0.0067(5) 0.0003(5)
O004 0.0581(6) 0.0587(6) 0.0557(6) 0.0002(5) 0.0067(5) 0.0003(5)
O005 0.0581(6) 0.0587(6) 0.0557(6) 0.0002(5) 0.0067(5) 0.0003(5)
O006 0.0581(6) 0.0587(6) 0.0557(6) 0.0002(5) 0.0067(5) 0.0003(5)
O007 0.0581(6) 0.0587(6) 0.0557(6) 0.0002(5) 0.0067(5) 0.0003(5)
O008 0.0581(6) 0.0587(6) 0.0557(6) 0.0002(5) 0.0067(5) 0.0003(5)
O009 0.0581(6) 0.0587(6) 0.0557(6) 0.0002(5) 0.0067(5) 0.0003(5)
O00A 0.0721(19) 0.073(2) 0.0746(19) 0.0070(16) 0.0044(16) 0.0006(17)
N00C 0.048(3) 0.058(3) 0.039(3) 0.001(2) 0.003(2) -0.009(2)
C00D 0.044(3) 0.052(3) 0.047(3) -0.001(2) 0.006(3) -0.004(2)
C00E 0.043(3) 0.045(3) 0.048(3) 0.001(2) 0.004(2) 0.003(2)
O00F 0.0581(6) 0.0587(6) 0.0557(6) 0.0002(5) 0.0067(5) 0.0003(5)
C00G 0.048(3) 0.049(3) 0.045(3) 0.002(2) 0.000(2) -0.003(3)
C00H 0.052(3) 0.051(3) 0.042(3) 0.002(3) 0.004(2) -0.002(3)
C00I 0.054(3) 0.050(3) 0.047(3) -0.002(2) 0.013(2) -0.002(3)
C00J 0.043(3) 0.044(3) 0.049(3) 0.006(2) 0.004(2) -0.005(2)
C00K 0.053(3) 0.044(3) 0.046(3) -0.004(2) 0.009(2) -0.004(3)
N00L 0.096(5) 0.076(4) 0.064(4) 0.004(3) 0.013(3) 0.016(4)
C00M 0.053(3) 0.058(3) 0.048(3) -0.005(3) 0.010(2) -0.009(3)
C00N 0.043(3) 0.046(3) 0.045(3) 0.002(2) 0.006(2) -0.002(2)
C00O 0.050(3) 0.051(3) 0.053(3) 0.000(3) 0.012(2) -0.010(3)
C00P 0.054(3) 0.057(3) 0.048(3) 0.005(3) 0.000(2) -0.008(3)
C00Q 0.052(3) 0.044(3) 0.050(3) 0.000(2) 0.006(2) -0.001(2)
C00R 0.049(3) 0.059(3) 0.051(3) 0.005(3) 0.005(2) -0.007(3)
C00S 0.050(3) 0.051(3) 0.047(3) 0.001(3) 0.003(2) 0.002(3)
C00U 0.062(4) 0.049(3) 0.048(3) -0.002(3) 0.007(3) 0.001(3)
C00V 0.052(4) 0.052(4) 0.039(3) -0.001(2) 0.006(3) -0.011(2)
C00W 0.050(3) 0.052(3) 0.045(3) 0.005(2) 0.004(2) -0.003(3)
C00X 0.058(4) 0.052(3) 0.049(3) -0.002(3) 0.009(3) -0.012(3)
C00Y 0.054(3) 0.047(3) 0.049(3) -0.002(3) 0.007(2) -0.005(3)
C00Z 0.050(3) 0.052(3) 0.052(3) -0.001(3) 0.001(2) -0.005(3)
C010 0.052(3) 0.054(3) 0.046(3) 0.009(3) 0.007(2) 0.004(3)
C011 0.081(3) 0.080(3) 0.081(3) -0.0001(10) 0.0090(10) 0.0007(10)
C012 0.094(3) 0.096(3) 0.096(3) -0.0015(19) 0.0108(19) 0.0000(19)
C013 0.110(4) 0.108(4) 0.107(4) 0.001(2) 0.012(2) 0.000(2)
O1 0.0581(6) 0.0587(6) 0.0557(6) 0.0002(5) 0.0067(5) 0.0003(5)
O12 0.0581(6) 0.0587(6) 0.0557(6) 0.0002(5) 0.0067(5) 0.0003(5)

loop_
_atom_type_symbol
_atom_type_description
_atom_type_scat_dispersion_real
_atom_type_scat_dispersion_imag
_atom_type_scat_source
C C 0.0181 0.0091 'International Tables Vol C Tables 4.2.6.8 and 6.1.1.4'
H H 0.0000 0.0000 'International Tables Vol C Tables 4.2.6.8 and 6.1.1.4'
La La -1.4094 9.0376 'International Tables Vol C Tables 4.2.6.8 and 6.1.1.4'
N N 0.0311 0.0180 'International Tables Vol C Tables 4.2.6.8 and 6.1.1.4'
O O 0.0492 0.0322 'International Tables Vol C Tables 4.2.6.8 and 6.1.1.4'

loop_
_geom_angle_atom_site_label_1
_geom_angle_atom_site_label_2
_geom_angle_atom_site_label_3
_geom_angle
_geom_angle_site_symmetry_1
_geom_angle_site_symmetry_3
_geom_angle_publ_flag
O002 La01 O002 67.48(17) 1_545 3_676 ?
O002 La01 O003 74.48(15) 1_545 2_546 ?
O002 La01 O006 142.26(15) 1_545 . ?
O002 La01 O008 76.82(15) 1_545 2_546 ?
O002 La01 C00J 24.42(14) 3_676 3_676 ?
O002 La01 C00J 91.23(15) 1_545 3_676 ?
O002 La01 C00N 93.20(15) 3_676 2_546 ?
O002 La01 C00N 72.87(15) 1_545 2_546 ?
O003 La01 O002 70.30(14) 2_546 3_676 ?
O003 La01 O006 143.19(15) 2_546 . ?
O003 La01 C00J 81.24(15) 2_546 3_676 ?
O003 La01 C00N 25.27(16) 2_546 2_546 ?
O004 La01 O002 148.41(15) . 1_545 ?
O004 La01 O002 117.07(15) . 3_676 ?
O004 La01 O003 78.11(15) . 2_546 ?
O004 La01 O005 97.85(16) . 3_566 ?
O004 La01 O006 67.04(15) . . ?
O004 La01 O007 136.29(15) . . ?
O004 La01 O008 73.71(15) . 2_546 ?
O004 La01 O009 79.44(15) . 3_676 ?
O004 La01 C00J 99.89(16) . 3_676 ?
O004 La01 C00N 75.63(15) . 2_546 ?
O005 La01 O002 87.07(14) 3_566 1_545 ?
O005 La01 O002 144.28(15) 3_566 3_676 ?
O005 La01 O003 128.10(14) 3_566 2_546 ?
O005 La01 O006 70.32(15) 3_566 . ?
O005 La01 O007 77.83(16) 3_566 . ?
O005 La01 O008 78.43(15) 3_566 2_546 ?
O005 La01 O009 142.11(14) 3_566 3_676 ?
O005 La01 C00J 148.46(15) 3_566 3_676 ?
O005 La01 C00N 103.08(15) 3_566 2_546 ?
O006 La01 O002 115.13(14) . 3_676 ?
O006 La01 C00J 93.05(15) . 3_676 ?
O006 La01 C00N 140.32(16) . 2_546 ?
O007 La01 O002 75.29(15) . 1_545 ?
O007 La01 O002 71.87(14) . 3_676 ?
O007 La01 O003 138.26(15) . 2_546 ?
O007 La01 O006 70.73(15) . . ?
O007 La01 O008 143.98(16) . 2_546 ?
O007 La01 O009 78.71(16) . 3_676 ?
O007 La01 C00J 71.31(16) . 3_676 ?
O007 La01 C00N 148.04(16) . 2_546 ?
O008 La01 O002 116.89(15) 2_546 3_676 ?
O008 La01 O003 50.46(15) 2_546 2_546 ?
O008 La01 O006 124.68(16) 2_546 . ?
O008 La01 C00J 131.70(15) 2_546 3_676 ?
O008 La01 C00N 25.24(16) 2_546 2_546 ?
O009 La01 O002 47.88(14) 3_676 3_676 ?
O009 La01 O002 114.96(15) 3_676 1_545 ?
O009 La01 O003 88.70(14) 3_676 2_546 ?
O009 La01 O006 74.04(14) 3_676 . ?
O009 La01 O008 134.49(14) 3_676 2_546 ?
O009 La01 C00J 23.74(15) 3_676 3_676 ?
O009 La01 C00N 112.52(15) 3_676 2_546 ?
C00N La01 C00J 106.46(16) 2_546 3_676 ?
La01 O002 La01 112.52(17) 1_565 3_676 ?
C00J O002 La01 155.1(4) . 1_565 ?
C00J O002 La01 88.2(3) . 3_676 ?
C00N O003 La01 94.0(4) . 2_556 ?
C00E O004 La01 141.7(4) . . ?
C00E O005 La01 141.5(4) . 3_566 ?
La01 O006 H00A 110.3 . . ?
La01 O006 H00B 110.1 . . ?
H00A O006 H00B 103.8 . . ?
La01 O007 H00C 127.0 . . ?
La01 O007 H00D 127.7 . . ?
H00C O007 H00D 104.5 . . ?
C00N O008 La01 94.3(4) . 2_556 ?
C00J O009 La01 102.4(4) . 3_676 ?
H00E O00A H00F 104.4 . . ?
C00H N00C C00V 119.4(5) . . ?
C00K N00C C00H 119.5(5) . . ?
C00K N00C C00V 118.3(5) . . ?
C00S C00D C00N 120.1(6) . . ?
C00S C00D C00U 119.4(6) . . ?
C00U C00D C00N 120.5(6) . . ?
O004 C00E C00G 119.1(5) . . ?
O005 C00E O004 123.4(6) . . ?
O005 C00E C00G 117.5(5) . . ?
C00I C00G C00E 120.9(5) . . ?
C00O C00G C00E 121.1(5) . . ?
C00O C00G C00I 118.0(6) . . ?
C00M C00H N00C 120.3(5) . . ?
C00M C00H C00X 118.1(6) . . ?
C00X C00H N00C 121.6(6) . . ?
C00G C00I H00I 119.5 . . ?
C00X C00I C00G 120.9(5) . . ?
C00X C00I H00I 119.5 . . ?
O002 C00J La01 67.4(3) . 3_676 ?
O002 C00J C00Q 121.8(5) . . ?
O009 C00J La01 53.9(3) . 3_676 ?
O009 C00J O002 120.2(5) . . ?
O009 C00J C00Q 118.0(5) . . ?
C00Q C00J La01 166.2(4) . 3_676 ?
C00P C00K N00C 119.7(5) . . ?
C00Z C00K N00C 120.8(6) . . ?
C00Z C00K C00P 119.5(6) . . ?
C011 N00L C012 122.6(8) . . ?
C011 N00L C013 119.5(9) . . ?
C013 N00L C012 117.6(8) . . ?
C00H C00M H00M 119.9 . . ?
C00O C00M C00H 120.3(6) . . ?
C00O C00M H00M 119.9 . . ?
O003 C00N La01 60.7(3) . 2_556 ?
O003 C00N C00D 119.7(6) . . ?
O008 C00N La01 60.5(3) . 2_556 ?
O008 C00N O003 121.0(6) . . ?
O008 C00N C00D 119.3(6) . . ?
C00D C00N La01 174.5(4) . 2_556 ?
C00G C00O H00O 119.1 . . ?
C00M C00O C00G 121.8(6) . . ?
C00M C00O H00O 119.1 . . ?
C00K C00P H00P 120.2 . . ?
C00R C00P C00K 119.7(6) . . ?
C00R C00P H00P 120.2 . . ?
C00R C00Q C00J 119.7(5) . . ?
C00R C00Q C00W 119.2(6) . . ?
C00W C00Q C00J 121.1(5) . . ?
C00P C00R C00Q 120.5(6) . . ?
C00P C00R H00R 119.7 . . ?
C00Q C00R H00R 119.7 . . ?
C00D C00S H00S 119.8 . . ?
C00Y C00S C00D 120.4(6) . . ?
C00Y C00S H00S 119.8 . . ?
C00D C00U H00U 120.5 . . ?
C010 C00U C00D 118.9(6) . . ?
C010 C00U H00U 120.5 . . ?
C00Y C00V N00C 120.9(6) . . ?
C010 C00V N00C 119.1(6) . . ?
C010 C00V C00Y 120.1(6) . . ?
C00Q C00W H00W 119.9 . . ?
C00Z C00W C00Q 120.2(5) . . ?
C00Z C00W H00W 119.9 . . ?
C00H C00X H00X 119.6 . . ?
C00I C00X C00H 120.8(6) . . ?
C00I C00X H00X 119.6 . . ?
C00S C00Y C00V 119.3(6) . . ?
C00S C00Y H00Y 120.3 . . ?
C00V C00Y H00Y 120.3 . . ?
C00K C00Z H00Z 119.7 . . ?
C00W C00Z C00K 120.6(6) . . ?
C00W C00Z H00Z 119.7 . . ?
C00U C010 H010 119.1 . . ?
C00V C010 C00U 121.9(6) . . ?
C00V C010 H010 119.1 . . ?
O00F C011 N00L 126.2(9) . . ?
O00F C011 H011 116.9 . . ?
N00L C011 H011 116.9 . . ?
N00L C012 H01A 109.5 . . ?
N00L C012 H01B 109.5 . . ?
N00L C012 H01C 109.5 . . ?
H01A C012 H01B 109.5 . . ?
H01A C012 H01C 109.5 . . ?
H01B C012 H01C 109.5 . . ?
N00L C013 H01D 109.5 . . ?
N00L C013 H01E 109.5 . . ?
N00L C013 H01F 109.5 . . ?
H01D C013 H01E 109.5 . . ?
H01D C013 H01F 109.5 . . ?
H01E C013 H01F 109.5 . . ?
H1A O1 H1B 104.4 . . ?
H12A O12 H12B 104.6 . . ?

loop_
_geom_bond_atom_site_label_1
_geom_bond_atom_site_label_2
_geom_bond_distance
_geom_bond_site_symmetry_2
_geom_bond_publ_flag
La01 O002 2.550(5) 1_545 ?
La01 O002 2.823(5) 3_676 ?
La01 O003 2.596(4) 2_546 ?
La01 O004 2.409(5) . ?
La01 O005 2.429(5) 3_566 ?
La01 O006 2.658(5) . ?
La01 O007 2.525(5) . ?
La01 O008 2.591(5) 2_546 ?
La01 O009 2.529(5) 3_676 ?
La01 C00J 3.057(6) 3_676 ?
La01 C00N 2.969(6) 2_546 ?
O002 C00J 1.265(7) . ?
O003 C00N 1.271(8) . ?
O004 C00E 1.263(7) . ?
O005 C00E 1.254(8) . ?
O006 H00A 0.8878 . ?
O006 H00B 0.8865 . ?
O007 H00C 0.8704 . ?
O007 H00D 0.8698 . ?
O008 C00N 1.270(8) . ?
O009 C00J 1.260(7) . ?
O00A H00E 0.8709 . ?
O00A H00F 0.8699 . ?
N00C C00H 1.418(8) . ?
N00C C00K 1.404(8) . ?
N00C C00V 1.441(8) . ?
C00D C00N 1.485(9) . ?
C00D C00S 1.390(9) . ?
C00D C00U 1.390(9) . ?
C00E C00G 1.481(8) . ?
O00F C011 1.221(12) . ?
C00G C00I 1.391(9) . ?
C00G C00O 1.387(8) . ?
C00H C00M 1.398(9) . ?
C00H C00X 1.398(9) . ?
C00I H00I 0.9500 . ?
C00I C00X 1.376(9) . ?
C00J C00Q 1.483(8) . ?
C00K C00P 1.394(9) . ?
C00K C00Z 1.388(9) . ?
N00L C011 1.328(13) . ?
N00L C012 1.456(14) . ?
N00L C013 1.449(15) . ?
C00M H00M 0.9500 . ?
C00M C00O 1.372(9) . ?
C00O H00O 0.9500 . ?
C00P H00P 0.9500 . ?
C00P C00R 1.386(9) . ?
C00Q C00R 1.389(9) . ?
C00Q C00W 1.395(9) . ?
C00R H00R 0.9500 . ?
C00S H00S 0.9500 . ?
C00S C00Y 1.377(9) . ?
C00U H00U 0.9500 . ?
C00U C010 1.378(8) . ?
C00V C00Y 1.390(10) . ?
C00V C010 1.344(9) . ?
C00W H00W 0.9500 . ?
C00W C00Z 1.372(9) . ?
C00X H00X 0.9500 . ?
C00Y H00Y 0.9500 . ?
C00Z H00Z 0.9500 . ?
C010 H010 0.9500 . ?
C011 H011 0.9500 . ?
C012 H01A 0.9800 . ?
C012 H01B 0.9800 . ?
C012 H01C 0.9800 . ?
C013 H01D 0.9800 . ?
C013 H01E 0.9800 . ?
C013 H01F 0.9800 . ?
O1 H1A 0.8699 . ?
O1 H1B 0.8699 . ?
O12 H12A 0.8696 . ?
O12 H12B 0.8700 . ?

loop_
_geom_torsion_atom_site_label_1
_geom_torsion_atom_site_label_2
_geom_torsion_atom_site_label_3
_geom_torsion_atom_site_label_4
_geom_torsion
_geom_torsion_site_symmetry_1
_geom_torsion_site_symmetry_2
_geom_torsion_site_symmetry_3
_geom_torsion_site_symmetry_4
_geom_torsion_publ_flag
La01 O002 C00J La01 -147.3(9) 1_565 . . 3_676 ?
La01 O002 C00J O009 -158.5(7) 1_565 . . . ?
La01 O002 C00J O009 -11.2(6) 3_676 . . . ?
La01 O002 C00J C00Q 168.4(5) 3_676 . . . ?
La01 O002 C00J C00Q 21.1(13) 1_565 . . . ?
La01 O003 C00N O008 -5.3(6) 2_556 . . . ?
La01 O003 C00N C00D 173.7(5) 2_556 . . . ?
La01 O004 C00E O005 -89.2(8) . . . . ?
La01 O004 C00E C00G 92.0(7) . . . . ?
La01 O005 C00E O004 9.3(10) 3_566 . . . ?
La01 O005 C00E C00G -171.8(4) 3_566 . . . ?
La01 O008 C00N O003 5.3(6) 2_556 . . . ?
La01 O008 C00N C00D -173.7(5) 2_556 . . . ?
La01 O009 C00J O002 12.8(6) 3_676 . . . ?
La01 O009 C00J C00Q -166.8(4) 3_676 . . . ?
La01 C00J C00Q C00R -24(2) 3_676 . . . ?
La01 C00J C00Q C00W 158.1(14) 3_676 . . . ?
O002 C00J C00Q C00R -153.0(6) . . . . ?
O002 C00J C00Q C00W 29.2(9) . . . . ?
O004 C00E C00G C00I 12.6(8) . . . . ?
O004 C00E C00G C00O -166.5(6) . . . . ?
O005 C00E C00G C00I -166.3(6) . . . . ?
O005 C00E C00G C00O 14.6(8) . . . . ?
O009 C00J C00Q C00R 26.7(9) . . . . ?
O009 C00J C00Q C00W -151.2(6) . . . . ?
N00C C00H C00M C00O 178.3(6) . . . . ?
N00C C00H C00X C00I -178.9(6) . . . . ?
N00C C00K C00P C00R 174.7(6) . . . . ?
N00C C00K C00Z C00W -175.1(6) . . . . ?
N00C C00V C00Y C00S 176.6(6) . . . . ?
N00C C00V C010 C00U -176.3(6) . . . . ?
C00D C00S C00Y C00V 0.5(10) . . . . ?
C00D C00U C010 C00V -1.1(10) . . . . ?
C00E C00G C00I C00X 178.4(6) . . . . ?
C00E C00G C00O C00M -178.9(6) . . . . ?
C00G C00I C00X C00H 0.7(10) . . . . ?
C00H N00C C00K C00P -123.0(6) . . . . ?
C00H N00C C00K C00Z 57.1(8) . . . . ?
C00H N00C C00V C00Y 40.6(9) . . . . ?
C00H N00C C00V C010 -140.9(6) . . . . ?
C00H C00M C00O C00G 0.4(10) . . . . ?
C00I C00G C00O C00M 2.0(9) . . . . ?
C00J C00Q C00R C00P -175.2(6) . . . . ?
C00J C00Q C00W C00Z 174.7(6) . . . . ?
C00K N00C C00H C00M -163.2(6) . . . . ?
C00K N00C C00H C00X 17.3(9) . . . . ?
C00K N00C C00V C00Y -120.2(7) . . . . ?
C00K N00C C00V C010 58.2(9) . . . . ?
C00K C00P C00R C00Q 1.6(10) . . . . ?
C00M C00H C00X C00I 1.7(10) . . . . ?
C00N C00D C00S C00Y -179.2(6) . . . . ?
C00N C00D C00U C010 179.4(6) . . . . ?
C00O C00G C00I C00X -2.5(9) . . . . ?
C00P C00K C00Z C00W 5.0(10) . . . . ?
C00Q C00W C00Z C00K -0.7(10) . . . . ?
C00R C00Q C00W C00Z -3.1(9) . . . . ?
C00S C00D C00N O003 -156.6(6) . . . . ?
C00S C00D C00N O008 22.5(9) . . . . ?
C00S C00D C00U C010 -0.3(10) . . . . ?
C00U C00D C00N O003 23.7(9) . . . . ?
C00U C00D C00N O008 -157.3(6) . . . . ?
C00U C00D C00S C00Y 0.6(10) . . . . ?
C00V N00C C00H C00M 36.2(9) . . . . ?
C00V N00C C00H C00X -143.3(6) . . . . ?
C00V N00C C00K C00P 37.9(9) . . . . ?
C00V N00C C00K C00Z -142.0(6) . . . . ?
C00W C00Q C00R C00P 2.7(10) . . . . ?
C00X C00H C00M C00O -2.2(9) . . . . ?
C00Y C00V C010 C00U 2.2(10) . . . . ?
C00Z C00K C00P C00R -5.4(10) . . . . ?
C010 C00V C00Y C00S -1.8(10) . . . . ?
C012 N00L C011 O00F 1.5(16) . . . . ?
C013 N00L C011 O00F 175.1(10) . . . . ?
